data_7153419
loop_
_publ_author_name
'Maeda, Hiromitsu'
'Takayama, Mayumi'
'Kobayashi, Kazuki'
'Shinmori, Hideyuki'

_publ_section_title
;
 Modification at a boron unit: tuning electronic and optical properties of
 pi-conjugated acyclic anion receptors.
;
_journal_issue 19
_journal_name_full 'Organic &amp; biomolecular chemistry'
_journal_page_first 4308
_journal_page_last 4315
_journal_paper_doi 10.1039/c0ob00044b
_journal_volume 8
_journal_year 2010
_chemical_formula_sum 'C51 H63 B Br N3 O2'
_chemical_formula_weight 840.76
_chemical_name_systematic
;
?
;
_space_group_IT_number 14
_symmetry_cell_setting monoclinic
_symmetry_Int_Tables_number 14
_symmetry_space_group_name_Hall '-P 2ybc'
_symmetry_space_group_name_H-M 'P 1 21/c 1'
_atom_sites_solution_hydrogens geom
_atom_sites_solution_primary direct
_atom_sites_solution_secondary difmap
_audit_creation_method SHELXL-97
_cell_angle_alpha 90.00
_cell_angle_beta 103.643(8)
_cell_angle_gamma 90.00
_cell_formula_units_Z 4
_cell_length_a 13.723(3)
_cell_length_b 14.488(2)
_cell_length_c 23.592(5)
_cell_measurement_temperature 123(2)
_cell_volume 4558.2(15)
_computing_structure_refinement 'SHELXL-97 (Sheldrick, 1997)'
_computing_structure_solution 'SHELXS-97 (Sheldrick, 1990)'
_diffrn_ambient_temperature 123(2)
_diffrn_detector_area_resol_mean 10
_diffrn_measured_fraction_theta_full 0.998
_diffrn_measured_fraction_theta_max 0.998
_diffrn_measurement_device_type 'Rigaku RAXIS-RAPID'
_diffrn_measurement_method \w
_diffrn_radiation_monochromator graphite
_diffrn_radiation_source 'fine-focus sealed tube'
_diffrn_radiation_type MoK\a
_diffrn_radiation_wavelength 0.71075
_diffrn_reflns_av_R_equivalents 0.0544
_diffrn_reflns_av_sigmaI/netI 0.0458
_diffrn_reflns_limit_h_max 16
_diffrn_reflns_limit_h_min -16
_diffrn_reflns_limit_k_max 17
_diffrn_reflns_limit_k_min -16
_diffrn_reflns_limit_l_max 29
_diffrn_reflns_limit_l_min -27
_diffrn_reflns_number 38565
_diffrn_reflns_theta_full 26.00
_diffrn_reflns_theta_max 26.00
_diffrn_reflns_theta_min 3.01
_exptl_absorpt_coefficient_mu 0.944
_exptl_absorpt_correction_T_max 0.8337
_exptl_absorpt_correction_T_min 0.6497
_exptl_absorpt_correction_type none
_exptl_crystal_colour yellow
_exptl_crystal_density_diffrn 1.225
_exptl_crystal_density_method 'not measured'
_exptl_crystal_description prism
_exptl_crystal_F_000 1784
_exptl_crystal_size_max 0.50
_exptl_crystal_size_mid 0.30
_exptl_crystal_size_min 0.20
_refine_diff_density_max 1.419
_refine_diff_density_min -2.800
_refine_diff_density_rms 0.231
_refine_ls_extinction_method none
_refine_ls_goodness_of_fit_ref 1.795
_refine_ls_hydrogen_treatment constr
_refine_ls_matrix_type full
_refine_ls_number_parameters 551
_refine_ls_number_reflns 8931
_refine_ls_number_restraints 7
_refine_ls_restrained_S_all 1.796
_refine_ls_R_factor_all 0.1549
_refine_ls_R_factor_gt 0.1291
_refine_ls_shift/su_max 0.001
_refine_ls_shift/su_mean 0.000
_refine_ls_structure_factor_coef Fsqd
_refine_ls_weighting_details 'calc w=1/[\s^2^(Fo^2^)+(0.2000P)^2^+0.0000P] where P=(Fo^2^+2Fc^2^)/3'
_refine_ls_weighting_scheme calc
_refine_ls_wR_factor_gt 0.3975
_refine_ls_wR_factor_ref 0.4262
_reflns_number_gt 6614
_reflns_number_total 8931
_reflns_threshold_expression >2sigma(I)
_cod_data_source_file c0ob00044b.txt
_cod_data_source_block 90916mae
_cod_original_cell_volume 4558.3(16)
_cod_original_sg_symbol_Hall '-P 2yc'
_cod_original_sg_symbol_H-M 'P 21/c'
_cod_database_code 7153419

loop_
_symmetry_equiv_pos_as_xyz
'x, y, z'
'-x, y+1/2, -z+1/2'
'-x, -y, -z'
'x, -y-1/2, z-1/2'

loop_
_atom_site_label
_atom_site_type_symbol
_atom_site_fract_x
_atom_site_fract_y
_atom_site_fract_z
_atom_site_U_iso_or_equiv
_atom_site_adp_type
_atom_site_occupancy
_atom_site_symmetry_multiplicity
_atom_site_calc_flag
_atom_site_refinement_flags
_atom_site_disorder_assembly
_atom_site_disorder_group
O1 O 0.1575(3) 0.1521(2) -0.00162(15) 0.0092(7) Uani 1 1 d . . .
O2 O 0.3219(3) 0.2242(2) 0.00515(15) 0.0107(8) Uani 1 1 d . . .
N1 N 0.3135(3) 0.4086(3) -0.09925(19) 0.0122(9) Uani 1 1 d . . .
H1 H 0.2515 0.4153 -0.1199 0.015 Uiso 1 1 calc R . .
C5 C 0.2821(4) 0.2739(3) -0.0411(2) 0.0107(10) Uani 1 1 d . . .
C6 C -0.1359(4) 0.2694(4) -0.1102(2) 0.0136(11) Uani 1 1 d . . .
N3 N 0.0836(4) 0.2664(3) 0.15131(19) 0.0147(10) Uani 1 1 d . A .
N2 N -0.0355(3) 0.2787(3) -0.10351(19) 0.0108(9) Uani 1 1 d . . .
H2 H -0.0061 0.3189 -0.1220 0.013 Uiso 1 1 calc R . .
C9 C 0.3087(4) 0.0989(3) 0.0763(2) 0.0103(10) Uani 1 1 d . . .
C10 C 0.0141(4) 0.2140(3) -0.0624(2) 0.0101(10) Uani 1 1 d . . .
C11 C -0.0603(4) 0.1641(4) -0.0442(2) 0.0141(11) Uani 1 1 d . . .
H3 H -0.0497 0.1148 -0.0169 0.017 Uiso 1 1 calc R . .
C12 C 0.1822(4) 0.2614(4) -0.0711(2) 0.0119(10) Uani 1 1 d . . .
H4 H 0.1570 0.2891 -0.1082 0.014 Uiso 1 1 calc R . .
C13 C 0.1205(4) 0.2074(3) -0.0454(2) 0.0092(10) Uani 1 1 d . . .
C14 C 0.2959(4) 0.0622(4) -0.0365(2) 0.0119(11) Uani 1 1 d . . .
C15 C 0.3927(4) 0.4618(4) -0.1039(2) 0.0129(11) Uani 1 1 d . . .
C16 C -0.2084(4) 0.3274(4) -0.1512(2) 0.0163(12) Uani 1 1 d . . .
C17 C 0.2870(5) 0.6320(4) -0.2240(3) 0.0229(13) Uani 1 1 d . . .
H5 H 0.2249 0.6465 -0.2501 0.027 Uiso 1 1 calc R . .
C18 C -0.1529(4) 0.2000(4) -0.0734(2) 0.0145(11) Uani 1 1 d . . .
H6 H -0.2166 0.1801 -0.0689 0.017 Uiso 1 1 calc R . .
C19 C 0.3778(4) 0.1478(4) 0.1182(2) 0.0154(11) Uani 1 1 d . . .
H7 H 0.4012 0.2059 0.1082 0.018 Uiso 1 1 calc R . .
C20 C -0.1807(4) 0.3709(4) -0.1979(3) 0.0185(12) Uani 1 1 d . . .
H8 H -0.1155 0.3617 -0.2041 0.022 Uiso 1 1 calc R . .
C21 C 0.3461(4) 0.3418(4) -0.0567(2) 0.0144(11) Uani 1 1 d . . .
C22 C 0.4776(5) 0.4291(4) -0.0648(3) 0.0192(12) Uani 1 1 d . . .
H9 H 0.5437 0.4527 -0.0595 0.023 Uiso 1 1 calc R . .
C23 C -0.2493(5) 0.4281(4) -0.2357(3) 0.0233(13) Uani 1 1 d . . .
H10 H -0.2301 0.4582 -0.2671 0.028 Uiso 1 1 calc R . .
C24 C 0.3834(4) 0.0283(4) 0.1900(2) 0.0149(11) Uani 1 1 d . . .
H11 H 0.4090 0.0043 0.2281 0.018 Uiso 1 1 calc R . .
B1 B 0.2710(4) 0.1330(4) 0.0108(2) 0.0102(11) Uani 1 1 d . . .
C26 C 0.3837(4) 0.5377(4) -0.1460(2) 0.0146(11) Uani 1 1 d . . .
C27 C 0.3557(5) -0.0715(5) -0.1086(3) 0.0284(15) Uani 1 1 d . . .
H12 H 0.3761 -0.1169 -0.1325 0.034 Uiso 1 1 calc R . .
C58 C -0.0937(5) 0.2875(4) 0.0837(3) 0.0233(13) Uani 1 1 d . . .
H27 H -0.0662 0.3178 0.0532 0.028 Uiso 1 1 calc R . .
H28 H -0.1015 0.2208 0.0747 0.028 Uiso 1 1 calc R . .
C59 C 0.0858(5) 0.1623(4) 0.1409(3) 0.0176(12) Uani 1 1 d . . .
H29 H 0.0561 0.1505 0.0990 0.021 Uiso 1 1 calc R . .
H30 H 0.1567 0.1423 0.1490 0.021 Uiso 1 1 calc R . .
C60 C -0.0234(4) 0.3021(4) 0.1437(2) 0.0170(11) Uani 1 1 d . . .
H31 H -0.0202 0.3690 0.1523 0.020 Uiso 1 1 calc R . .
H32 H -0.0533 0.2717 0.1731 0.020 Uiso 1 1 calc R . .
C31 C -0.3439(5) 0.4404(4) -0.2273(3) 0.0230(13) Uani 1 1 d . . .
H13 H -0.3897 0.4798 -0.2527 0.028 Uiso 1 1 calc R . .
C61 C 0.2895(5) 0.2991(5) 0.2941(3) 0.0257(14) Uani 1 1 d . . .
H33 H 0.2496 0.2744 0.3206 0.031 Uiso 1 1 calc R . .
H34 H 0.2838 0.3672 0.2940 0.031 Uiso 1 1 calc R . .
C33 C -0.3050(4) 0.3394(4) -0.1433(2) 0.0182(12) Uani 1 1 d D . .
H14 H -0.3251 0.3096 -0.1120 0.022 Uiso 1 1 calc R . .
C34 C 0.2939(5) 0.5574(4) -0.1860(2) 0.0192(12) Uani 1 1 d . . .
H15 H 0.2368 0.5196 -0.1874 0.023 Uiso 1 1 calc R . .
C35 C 0.4139(4) 0.1136(4) 0.1750(2) 0.0166(12) Uani 1 1 d . . .
H16 H 0.4594 0.1494 0.2031 0.020 Uiso 1 1 calc R . .
C36 C -0.3731(4) 0.3966(4) -0.1826(3) 0.0244(14) Uani 1 1 d DU . .
H17 H -0.4394 0.4046 -0.1778 0.029 Uiso 1 1 calc R . .
C37 C 0.3915(5) 0.0615(4) -0.0478(3) 0.0204(13) Uani 1 1 d . . .
H18 H 0.4383 0.1073 -0.0301 0.025 Uiso 1 1 calc R . .
C62 C 0.1344(5) 0.3098(4) 0.1070(3) 0.0205(13) Uani 1 1 d . . .
H71 H 0.1058 0.2827 0.0681 0.025 Uiso 0.47(3) 1 calc PR A 1
H72 H 0.2068 0.2947 0.1178 0.025 Uiso 0.47(3) 1 calc PR A 1
H73 H 0.1944 0.2726 0.1058 0.025 Uiso 0.53(3) 1 calc PR A 2
H74 H 0.0879 0.3055 0.0680 0.025 Uiso 0.53(3) 1 calc PR A 2
C39 C 0.2797(5) 0.0134(4) 0.0927(2) 0.0263(15) Uani 1 1 d . . .
H19 H 0.2342 -0.0226 0.0648 0.032 Uiso 1 1 calc R . .
C63 C -0.1944(5) 0.3297(5) 0.0854(3) 0.0267(14) Uani 1 1 d . . .
H37 H -0.2206 0.2985 0.1161 0.032 Uiso 1 1 calc R . .
H38 H -0.1844 0.3957 0.0962 0.032 Uiso 1 1 calc R . .
C41 C 0.4207(5) -0.0035(5) -0.0838(3) 0.0259(14) Uani 1 1 d . . .
H20 H 0.4859 -0.0007 -0.0910 0.031 Uiso 1 1 calc R . .
C42 C 0.4480(4) 0.3550(4) -0.0346(3) 0.0205(12) Uani 1 1 d . . .
H70 H 0.4901 0.3202 -0.0044 0.025 Uiso 1 1 calc R . .
C64 C 0.1371(4) 0.2915(4) 0.2138(2) 0.0200(12) Uani 1 1 d . . .
H39 H 0.1003 0.2628 0.2406 0.024 Uiso 1 1 calc R A .
H40 H 0.1331 0.3593 0.2183 0.024 Uiso 1 1 calc R . .
C65 C 0.0480(6) 0.0018(4) 0.1628(3) 0.0313(15) Uani 1 1 d . . .
H41 H 0.1204 -0.0126 0.1757 0.038 Uiso 1 1 calc R . .
H42 H 0.0278 -0.0075 0.1201 0.038 Uiso 1 1 calc R . .
C45 C 0.3151(5) -0.0221(5) 0.1491(3) 0.0297(16) Uani 1 1 d . . .
H21 H 0.2923 -0.0803 0.1592 0.036 Uiso 1 1 calc R . .
C46 C -0.2716(5) 0.3223(6) 0.0279(3) 0.0353(16) Uani 1 1 d . . .
H43 H -0.2407 0.3392 -0.0041 0.053 Uiso 1 1 calc R . .
H44 H -0.3276 0.3641 0.0282 0.053 Uiso 1 1 calc R . .
H45 H -0.2964 0.2587 0.0224 0.053 Uiso 1 1 calc R . .
C66 C 0.2472(5) 0.2628(5) 0.2330(3) 0.0306(15) Uani 1 1 d . A .
H46 H 0.2528 0.1947 0.2325 0.037 Uiso 1 1 calc R . .
H47 H 0.2853 0.2886 0.2058 0.037 Uiso 1 1 calc R . .
C67 C 0.0316(5) 0.1022(4) 0.1764(3) 0.0239(13) Uiso 1 1 d . . .
H48 H 0.0581 0.1142 0.2185 0.029 Uiso 1 1 calc R . .
H49 H -0.0410 0.1166 0.1663 0.029 Uiso 1 1 calc R . .
C49 C 0.3727(7) 0.6857(4) -0.2236(3) 0.0348(18) Uani 1 1 d . . .
H22 H 0.3682 0.7374 -0.2488 0.042 Uiso 1 1 calc R . .
C50 C 0.2305(5) -0.0071(4) -0.0634(3) 0.0235(13) Uani 1 1 d . . .
H23 H 0.1645 -0.0086 -0.0573 0.028 Uiso 1 1 calc R . .
C51 C 0.2589(6) -0.0743(5) -0.0990(3) 0.0344(16) Uani 1 1 d . . .
H24 H 0.2131 -0.1212 -0.1163 0.041 Uiso 1 1 calc R . .
C52 C 0.4697(6) 0.5902(5) -0.1465(3) 0.0355(18) Uani 1 1 d . . .
H25 H 0.5317 0.5765 -0.1201 0.043 Uiso 1 1 calc R . .
C53 C 0.4000(5) 0.2717(6) 0.3172(3) 0.0384(18) Uani 1 1 d . . .
H50 H 0.4046 0.2050 0.3241 0.058 Uiso 1 1 calc R . .
H51 H 0.4277 0.3044 0.3538 0.058 Uiso 1 1 calc R . .
H52 H 0.4381 0.2883 0.2884 0.058 Uiso 1 1 calc R . .
C54 C 0.4631(7) 0.6631(5) -0.1865(3) 0.043(2) Uani 1 1 d . . .
H26 H 0.5216 0.6972 -0.1880 0.051 Uiso 1 1 calc R . .
C55 C -0.0114(7) -0.0660(5) 0.1926(3) 0.0383(18) Uani 1 1 d . . .
H53 H 0.0085 -0.0575 0.2350 0.058 Uiso 1 1 calc R . .
H54 H 0.0031 -0.1296 0.1829 0.058 Uiso 1 1 calc R . .
H55 H -0.0834 -0.0540 0.1787 0.058 Uiso 1 1 calc R . .
C68 C 0.1663(18) 0.4089(10) 0.1175(7) 0.018(4) Uani 0.53(3) 1 d P A 2
H75 H 0.2200 0.4140 0.1537 0.021 Uiso 0.53(3) 1 calc PR A 2
H76 H 0.1088 0.4470 0.1220 0.021 Uiso 0.53(3) 1 calc PR A 2
C69 C 0.2046(17) 0.4425(10) 0.0657(7) 0.019(4) Uani 0.53(3) 1 d P A 2
H60 H 0.2484 0.3946 0.0549 0.023 Uiso 0.57 1 calc PR A 2
H61 H 0.2455 0.4988 0.0771 0.023 Uiso 0.57 1 calc PR A 2
C70 C 0.1182(15) 0.4646(9) 0.0118(8) 0.040(5) Uani 0.53(3) 1 d P A 2
H62 H 0.0675 0.4158 0.0068 0.060 Uiso 0.57 1 calc PR A 2
H63 H 0.1451 0.4680 -0.0231 0.060 Uiso 0.57 1 calc PR A 2
H64 H 0.0877 0.5239 0.0177 0.060 Uiso 0.57 1 calc PR A 2
C71 C 0.266(2) 0.4412(10) 0.0578(7) 0.033(6) Uani 0.47(3) 1 d P A 1
H65 H 0.3028 0.4544 0.0979 0.049 Uiso 0.43 1 calc PR A 1
H66 H 0.2900 0.4821 0.0309 0.049 Uiso 0.43 1 calc PR A 1
H67 H 0.2774 0.3768 0.0483 0.049 Uiso 0.43 1 calc PR A 1
C72 C 0.157(2) 0.4567(12) 0.0522(9) 0.026(6) Uani 0.47(3) 1 d P A 1
H68 H 0.1193 0.4262 0.0161 0.031 Uiso 0.43 1 calc PR A 1
H69 H 0.1434 0.5237 0.0482 0.031 Uiso 0.43 1 calc PR A 1
Br1 Br 0.07327(8) 0.44180(7) -0.16164(5) 0.0592(4) Uani 1 1 d . . .
C73 C 0.121(2) 0.4206(13) 0.1030(11) 0.025(4) Uani 0.47(3) 1 d P A 1
H77 H 0.0498 0.4368 0.0985 0.030 Uiso 0.47(3) 1 calc PR A 1
H78 H 0.1602 0.4492 0.1395 0.030 Uiso 0.47(3) 1 calc PR A 1

loop_
_atom_site_aniso_label
_atom_site_aniso_U_11
_atom_site_aniso_U_22
_atom_site_aniso_U_33
_atom_site_aniso_U_23
_atom_site_aniso_U_13
_atom_site_aniso_U_12
O1 0.0037(18) 0.0143(17) 0.0083(16) 0.0038(13) -0.0010(13) 0.0024(13)
O2 0.0074(18) 0.0144(17) 0.0081(17) 0.0060(14) -0.0022(14) -0.0005(13)
N1 0.012(2) 0.015(2) 0.010(2) 0.0059(17) 0.0035(17) 0.0040(17)
C5 0.010(3) 0.012(2) 0.008(2) 0.0025(19) -0.0002(19) 0.0031(19)
C6 0.008(3) 0.019(3) 0.012(2) -0.009(2) -0.002(2) 0.002(2)
N3 0.019(3) 0.017(2) 0.009(2) -0.0036(17) 0.0053(18) -0.0006(18)
N2 0.005(2) 0.016(2) 0.010(2) -0.0029(17) -0.0017(16) 0.0036(16)
C9 0.006(2) 0.016(2) 0.009(2) 0.000(2) 0.0012(19) -0.0014(19)
C10 0.006(2) 0.016(2) 0.007(2) -0.0015(19) 0.0001(19) -0.0012(19)
C11 0.012(3) 0.015(2) 0.015(2) -0.004(2) 0.001(2) -0.002(2)
C12 0.008(3) 0.017(2) 0.009(2) 0.005(2) -0.0006(19) 0.0022(19)
C13 0.009(3) 0.012(2) 0.006(2) -0.0037(18) 0.0006(19) 0.0014(19)
C14 0.007(3) 0.022(3) 0.006(2) 0.0060(19) 0.0003(19) 0.0031(19)
C15 0.017(3) 0.014(2) 0.007(2) -0.001(2) 0.001(2) 0.000(2)
C16 0.008(3) 0.018(3) 0.018(3) -0.011(2) -0.008(2) 0.002(2)
C17 0.036(4) 0.018(3) 0.017(3) 0.006(2) 0.010(3) 0.012(3)
C18 0.008(3) 0.017(2) 0.019(3) -0.005(2) 0.002(2) 0.000(2)
C19 0.019(3) 0.012(2) 0.011(2) 0.002(2) -0.005(2) -0.001(2)
C20 0.006(3) 0.025(3) 0.020(3) 0.000(2) -0.006(2) 0.004(2)
C21 0.009(3) 0.022(3) 0.010(2) 0.008(2) -0.001(2) 0.000(2)
C22 0.013(3) 0.023(3) 0.021(3) 0.009(2) 0.003(2) -0.005(2)
C23 0.017(3) 0.022(3) 0.021(3) 0.000(2) -0.015(2) 0.001(2)
C24 0.014(3) 0.022(3) 0.007(2) 0.007(2) -0.002(2) -0.004(2)
B1 0.002(3) 0.015(3) 0.012(3) 0.002(2) -0.002(2) -0.001(2)
C26 0.025(3) 0.009(2) 0.011(2) -0.001(2) 0.006(2) -0.002(2)
C27 0.027(4) 0.033(3) 0.025(3) -0.005(3) 0.006(3) 0.014(3)
C58 0.019(3) 0.032(3) 0.017(3) -0.006(2) 0.001(2) 0.007(2)
C59 0.023(3) 0.010(2) 0.021(3) -0.005(2) 0.008(2) 0.000(2)
C60 0.015(3) 0.022(3) 0.013(3) -0.006(2) 0.001(2) 0.005(2)
C31 0.012(3) 0.020(3) 0.028(3) -0.006(2) -0.013(2) 0.004(2)
C61 0.020(3) 0.042(4) 0.015(3) 0.000(3) 0.003(2) 0.007(3)
C33 0.010(3) 0.023(3) 0.017(3) -0.013(2) -0.005(2) 0.004(2)
C34 0.023(3) 0.024(3) 0.014(3) 0.008(2) 0.011(2) 0.007(2)
C35 0.019(3) 0.017(3) 0.008(2) 0.000(2) -0.006(2) 0.001(2)
C36 0.008(3) 0.028(3) 0.030(3) -0.016(3) -0.009(2) 0.010(2)
C37 0.012(3) 0.033(3) 0.018(3) -0.003(2) 0.007(2) 0.000(2)
C62 0.028(3) 0.020(3) 0.018(3) -0.005(2) 0.015(3) -0.009(2)
C39 0.032(4) 0.028(3) 0.013(3) 0.011(2) -0.008(2) -0.021(3)
C63 0.018(3) 0.034(3) 0.026(3) -0.010(3) 0.003(3) 0.001(3)
C41 0.012(3) 0.042(4) 0.025(3) -0.001(3) 0.007(2) 0.011(3)
C42 0.010(3) 0.030(3) 0.018(3) 0.012(2) -0.002(2) -0.004(2)
C64 0.017(3) 0.031(3) 0.011(3) -0.011(2) 0.002(2) 0.002(2)
C65 0.046(4) 0.019(3) 0.031(3) 0.001(3) 0.013(3) -0.004(3)
C45 0.039(4) 0.031(3) 0.013(3) 0.015(3) -0.006(3) -0.021(3)
C46 0.020(4) 0.053(4) 0.029(4) -0.007(3) 0.000(3) 0.002(3)
C66 0.018(3) 0.050(4) 0.025(3) -0.012(3) 0.006(3) 0.005(3)
C49 0.072(6) 0.015(3) 0.014(3) 0.003(2) 0.002(3) -0.013(3)
C50 0.016(3) 0.030(3) 0.026(3) -0.013(3) 0.007(2) -0.006(2)
C51 0.033(4) 0.036(4) 0.035(4) -0.021(3) 0.011(3) -0.009(3)
C52 0.047(5) 0.029(3) 0.019(3) 0.007(3) -0.013(3) -0.028(3)
C53 0.021(4) 0.066(5) 0.026(3) -0.003(3) 0.001(3) 0.012(3)
C54 0.067(6) 0.023(3) 0.028(4) 0.011(3) -0.009(4) -0.026(3)
C55 0.056(5) 0.028(3) 0.032(4) -0.004(3) 0.012(4) -0.014(3)
C68 0.022(10) 0.013(6) 0.022(7) -0.011(5) 0.011(7) -0.009(6)
C69 0.014(11) 0.023(7) 0.024(8) -0.007(5) 0.010(8) -0.010(6)
C70 0.072(12) 0.022(7) 0.028(11) -0.005(6) 0.013(9) -0.008(7)
C71 0.042(15) 0.029(8) 0.026(8) -0.007(6) 0.006(8) -0.003(7)
C72 0.022(11) 0.021(8) 0.037(18) -0.008(8) 0.011(12) -0.008(8)
Br1 0.0488(7) 0.0561(7) 0.0674(7) 0.0113(4) 0.0034(5) 0.0023(4)
C73 0.019(10) 0.027(8) 0.032(11) -0.005(7) 0.013(9) -0.001(8)

loop_
_atom_type_symbol
_atom_type_description
_atom_type_scat_dispersion_real
_atom_type_scat_dispersion_imag
_atom_type_scat_source
C C 0.0033 0.0016 'International Tables Vol C Tables 4.2.6.8 and 6.1.1.4'
H H 0.0000 0.0000 'International Tables Vol C Tables 4.2.6.8 and 6.1.1.4'
B B 0.0013 0.0007 'International Tables Vol C Tables 4.2.6.8 and 6.1.1.4'
N N 0.0061 0.0033 'International Tables Vol C Tables 4.2.6.8 and 6.1.1.4'
O O 0.0106 0.0060 'International Tables Vol C Tables 4.2.6.8 and 6.1.1.4'
Br Br -0.2901 2.4595 'International Tables Vol C Tables 4.2.6.8 and 6.1.1.4'

loop_
_geom_angle_atom_site_label_1
_geom_angle_atom_site_label_2
_geom_angle_atom_site_label_3
_geom_angle
C13 O1 B1 116.5(4)
C5 O2 B1 116.2(4)
C15 N1 C21 109.0(4)
C15 N1 H1 125.5
C21 N1 H1 125.5
O2 C5 C12 121.0(5)
O2 C5 C21 115.6(5)
C12 C5 C21 123.4(5)
N2 C6 C18 108.5(5)
N2 C6 C16 121.9(5)
C18 C6 C16 129.7(5)
C62 N3 C60 111.3(4)
C62 N3 C64 111.7(4)
C60 N3 C64 105.2(4)
C62 N3 C59 105.5(4)
C60 N3 C59 111.7(4)
C64 N3 C59 111.6(4)
C6 N2 C10 109.1(4)
C6 N2 H2 125.5
C10 N2 H2 125.5
C39 C9 C19 116.7(5)
C39 C9 B1 120.1(5)
C19 C9 B1 122.9(5)
C11 C10 N2 106.7(4)
C11 C10 C13 130.8(5)
N2 C10 C13 122.5(5)
C18 C11 C10 107.6(5)
C18 C11 H3 126.2
C10 C11 H3 126.2
C13 C12 C5 118.5(5)
C13 C12 H4 120.8
C5 C12 H4 120.8
O1 C13 C12 121.6(5)
O1 C13 C10 116.4(4)
C12 C13 C10 121.9(5)
C50 C14 C37 116.1(5)
C50 C14 B1 123.6(5)
C37 C14 B1 119.9(5)
N1 C15 C22 108.4(5)
N1 C15 C26 122.6(5)
C22 C15 C26 129.0(5)
C33 C16 C20 119.6(5)
C33 C16 C6 119.9(5)
C20 C16 C6 120.5(5)
C34 C17 C49 119.7(6)
C34 C17 H5 120.2
C49 C17 H5 120.2
C6 C18 C11 108.2(5)
C6 C18 H6 125.9
C11 C18 H6 125.9
C9 C19 C35 121.7(5)
C9 C19 H7 119.1
C35 C19 H7 119.1
C16 C20 C23 120.0(6)
C16 C20 H8 120.0
C23 C20 H8 120.0
C42 C21 N1 107.5(5)
C42 C21 C5 128.9(5)
N1 C21 C5 123.6(5)
C15 C22 C42 107.5(5)
C15 C22 H9 126.2
C42 C22 H9 126.2
C31 C23 C20 120.1(6)
C31 C23 H10 119.9
C20 C23 H10 119.9
C35 C24 C45 119.4(5)
C35 C24 H11 120.3
C45 C24 H11 120.3
O2 B1 O1 107.1(4)
O2 B1 C9 107.8(4)
O1 B1 C9 108.9(4)
O2 B1 C14 108.5(4)
O1 B1 C14 110.7(4)
C9 B1 C14 113.7(4)
C34 C26 C52 119.5(5)
C34 C26 C15 122.1(5)
C52 C26 C15 118.4(5)
C41 C27 C51 120.0(6)
C41 C27 H12 120.0
C51 C27 H12 120.0
C63 C58 C60 107.4(5)
C63 C58 H27 110.2
C60 C58 H27 110.2
C63 C58 H28 110.2
C60 C58 H28 110.2
H27 C58 H28 108.5
C67 C59 N3 116.4(5)
C67 C59 H29 108.2
N3 C59 H29 108.2
C67 C59 H30 108.2
N3 C59 H30 108.2
H29 C59 H30 107.3
N3 C60 C58 116.2(4)
N3 C60 H31 108.2
C58 C60 H31 108.2
N3 C60 H32 108.2
C58 C60 H32 108.2
H31 C60 H32 107.4
C36 C31 C23 120.6(5)
C36 C31 H13 119.7
C23 C31 H13 119.7
C66 C61 C53 111.8(5)
C66 C61 H33 109.2
C53 C61 H33 109.2
C66 C61 H34 109.2
C53 C61 H34 109.2
H33 C61 H34 107.9
C16 C33 C36 119.2(6)
C16 C33 H14 120.4
C36 C33 H14 120.4
C17 C34 C26 120.7(6)
C17 C34 H15 119.7
C26 C34 H15 119.7
C24 C35 C19 120.1(5)
C24 C35 H16 119.9
C19 C35 H16 119.9
C31 C36 C33 120.5(6)
C31 C36 H17 119.7
C33 C36 H17 119.7
C41 C37 C14 122.7(6)
C41 C37 H18 118.6
C14 C37 H18 118.6
C68 C62 N3 116.4(7)
C68 C62 C73 23.9(6)
N3 C62 C73 112.8(8)
C68 C62 H71 124.6
N3 C62 H71 109.0
C73 C62 H71 109.0
C68 C62 H72 86.1
N3 C62 H72 109.0
C73 C62 H72 109.0
H71 C62 H72 107.8
C68 C62 H73 108.2
N3 C62 H73 108.2
C73 C62 H73 128.5
H71 C62 H73 84.8
H72 C62 H73 25.3
C68 C62 H74 108.2
N3 C62 H74 108.2
C73 C62 H74 88.3
H71 C62 H74 24.0
H72 C62 H74 127.8
H73 C62 H74 107.3
C9 C39 C45 122.4(5)
C9 C39 H19 118.8
C45 C39 H19 118.8
C46 C63 C58 113.3(5)
C46 C63 H37 108.9
C58 C63 H37 108.9
C46 C63 H38 108.9
C58 C63 H38 108.9
H37 C63 H38 107.7
C27 C41 C37 119.8(6)
C27 C41 H20 120.1
C37 C41 H20 120.1
C21 C42 C22 107.6(5)
C21 C42 H70 126.2
C22 C42 H70 126.2
N3 C64 C66 115.9(5)
N3 C64 H39 108.3
C66 C64 H39 108.3
N3 C64 H40 108.3
C66 C64 H40 108.3
H39 C64 H40 107.4
C67 C65 C55 113.1(6)
C67 C65 H41 109.0
C55 C65 H41 109.0
C67 C65 H42 109.0
C55 C65 H42 109.0
H41 C65 H42 107.8
C24 C45 C39 119.6(5)
C24 C45 H21 120.2
C39 C45 H21 120.2
C63 C46 H43 109.5
C63 C46 H44 109.5
H43 C46 H44 109.5
C63 C46 H45 109.5
H43 C46 H45 109.5
H44 C46 H45 109.5
C61 C66 C64 108.5(5)
C61 C66 H46 110.0
C64 C66 H46 110.0
C61 C66 H47 110.0
C64 C66 H47 110.0
H46 C66 H47 108.4
C65 C67 C59 108.4(5)
C65 C67 H48 110.0
C59 C67 H48 110.0
C65 C67 H49 110.0
C59 C67 H49 110.0
H48 C67 H49 108.4
C54 C49 C17 119.9(6)
C54 C49 H22 120.1
C17 C49 H22 120.1
C14 C50 C51 122.2(6)
C14 C50 H23 118.9
C51 C50 H23 118.9
C27 C51 C50 119.1(6)
C27 C51 H24 120.5
C50 C51 H24 120.5
C54 C52 C26 119.5(7)
C54 C52 H25 120.3
C26 C52 H25 120.3
C61 C53 H50 109.5
C61 C53 H51 109.5
H50 C53 H51 109.5
C61 C53 H52 109.5
H50 C53 H52 109.5
H51 C53 H52 109.5
C49 C54 C52 120.7(7)
C49 C54 H26 119.7
C52 C54 H26 119.7
C65 C55 H53 109.5
C65 C55 H54 109.5
H53 C55 H54 109.5
C65 C55 H55 109.5
H53 C55 H55 109.5
H54 C55 H55 109.5
C62 C68 C69 108.4(10)
C62 C68 H75 110.0
C69 C68 H75 110.0
C62 C68 H76 110.0
C69 C68 H76 110.0
H75 C68 H76 108.4
C68 C69 C70 112.5(18)
C68 C69 H60 109.1
C70 C69 H60 109.1
C68 C69 H61 109.1
C70 C69 H61 109.1
H60 C69 H61 107.8
C69 C70 H62 109.5
C69 C70 H63 109.5
H62 C70 H63 109.5
C69 C70 H64 109.5
H62 C70 H64 109.5
H63 C70 H64 109.5
C71 C72 C73 113(2)
C71 C72 H68 109.0
C73 C72 H68 109.0
C71 C72 H69 109.0
C73 C72 H69 109.0
H68 C72 H69 107.8
C72 C73 C62 109.9(13)
C72 C73 H77 109.7
C62 C73 H77 109.7
C72 C73 H78 109.7
C62 C73 H78 109.7
H77 C73 H78 108.2

loop_
_geom_bond_atom_site_label_1
_geom_bond_atom_site_label_2
_geom_bond_distance
O1 C13 1.312(6)
O1 B1 1.540(6)
O2 C5 1.314(6)
O2 B1 1.515(6)
N1 C15 1.358(7)
N1 C21 1.390(7)
N1 H1 0.8800
C5 C12 1.399(7)
C5 C21 1.422(8)
C6 N2 1.357(7)
C6 C18 1.382(8)
C6 C16 1.476(8)
N3 C62 1.524(7)
N3 C60 1.526(7)
N3 C64 1.528(7)
N3 C59 1.530(7)
N2 C10 1.403(7)
N2 H2 0.8800
C9 C39 1.384(8)
C9 C19 1.393(7)
C9 B1 1.589(7)
C10 C11 1.398(8)
C10 C13 1.424(7)
C11 C18 1.395(8)
C11 H3 0.9500
C12 C13 1.393(7)
C12 H4 0.9500
C14 C50 1.395(8)
C14 C37 1.398(8)
C14 B1 1.611(8)
C15 C22 1.388(8)
C15 C26 1.467(7)
C16 C33 1.393(8)
C16 C20 1.398(9)
C17 C34 1.393(8)
C17 C49 1.408(10)
C17 H5 0.9500
C18 H6 0.9500
C19 C35 1.404(7)
C19 H7 0.9500
C20 C23 1.404(8)
C20 H8 0.9500
C21 C42 1.386(8)
C22 C42 1.400(8)
C22 H9 0.9500
C23 C31 1.371(9)
C23 H10 0.9500
C24 C35 1.378(8)
C24 C45 1.384(8)
C24 H11 0.9500
C26 C34 1.394(9)
C26 C52 1.407(9)
C27 C41 1.365(10)
C27 C51 1.401(10)
C27 H12 0.9500
C58 C63 1.521(9)
C58 C60 1.529(8)
C58 H27 0.9900
C58 H28 0.9900
C59 C67 1.519(8)
C59 H29 0.9900
C59 H30 0.9900
C60 H31 0.9900
C60 H32 0.9900
C31 C36 1.369(10)
C31 H13 0.9500
C61 C66 1.517(9)
C61 C53 1.537(9)
C61 H33 0.9900
C61 H34 0.9900
C33 C36 1.417(8)
C33 H14 0.9500
C34 H15 0.9500
C35 H16 0.9500
C36 H17 0.9500
C37 C41 1.389(9)
C37 H18 0.9500
C62 C68 1.503(14)
C62 C73 1.61(2)
C62 H71 0.9900
C62 H72 0.9900
C62 H73 0.9900
C62 H74 0.9900
C39 C45 1.402(8)
C39 H19 0.9500
C63 C46 1.515(9)
C63 H37 0.9900
C63 H38 0.9900
C41 H20 0.9500
C42 H70 0.9500
C64 C66 1.529(9)
C64 H39 0.9900
C64 H40 0.9900
C65 C67 1.518(9)
C65 C55 1.547(10)
C65 H41 0.9900
C65 H42 0.9900
C45 H21 0.9500
C46 H43 0.9800
C46 H44 0.9800
C46 H45 0.9800
C66 H46 0.9900
C66 H47 0.9900
C67 H48 0.9900
C67 H49 0.9900
C49 C54 1.379(12)
C49 H22 0.9500
C50 C51 1.401(9)
C50 H23 0.9500
C51 H24 0.9500
C52 C54 1.404(9)
C52 H25 0.9500
C53 H50 0.9800
C53 H51 0.9800
C53 H52 0.9800
C54 H26 0.9500
C55 H53 0.9800
C55 H54 0.9800
C55 H55 0.9800
C68 C69 1.52(2)
C68 H75 0.9900
C68 H76 0.9900
C69 C70 1.55(2)
C69 H60 0.9900
C69 H61 0.9900
C70 H62 0.9800
C70 H63 0.9800
C70 H64 0.9800
C71 C72 1.48(3)
C71 H65 0.9800
C71 H66 0.9800
C71 H67 0.9800
C72 C73 1.50(3)
C72 H68 0.9900
C72 H69 0.9900
C73 H77 0.9900
C73 H78 0.9900

loop_
_geom_torsion_atom_site_label_1
_geom_torsion_atom_site_label_2
_geom_torsion_atom_site_label_3
_geom_torsion_atom_site_label_4
_geom_torsion
B1 O2 C5 C12 22.1(7)
B1 O2 C5 C21 -159.9(5)
C18 C6 N2 C10 0.6(6)
C16 C6 N2 C10 -179.3(5)
C6 N2 C10 C11 0.3(5)
C6 N2 C10 C13 -179.2(5)
N2 C10 C11 C18 -1.0(6)
C13 C10 C11 C18 178.4(5)
O2 C5 C12 C13 11.3(8)
C21 C5 C12 C13 -166.6(5)
B1 O1 C13 C12 -13.5(7)
B1 O1 C13 C10 170.8(4)
C5 C12 C13 O1 -15.7(7)
C5 C12 C13 C10 159.7(5)
C11 C10 C13 O1 -7.4(8)
N2 C10 C13 O1 171.9(4)
C11 C10 C13 C12 176.9(5)
N2 C10 C13 C12 -3.8(8)
C21 N1 C15 C22 0.7(6)
C21 N1 C15 C26 178.7(5)
N2 C6 C16 C33 -157.9(5)
C18 C6 C16 C33 22.1(8)
N2 C6 C16 C20 21.9(8)
C18 C6 C16 C20 -158.1(5)
N2 C6 C18 C11 -1.3(6)
C16 C6 C18 C11 178.7(5)
C10 C11 C18 C6 1.4(6)
C39 C9 C19 C35 -2.1(9)
B1 C9 C19 C35 -176.5(5)
C33 C16 C20 C23 1.7(8)
C6 C16 C20 C23 -178.2(5)
C15 N1 C21 C42 0.3(6)
C15 N1 C21 C5 -179.4(5)
O2 C5 C21 C42 9.2(9)
C12 C5 C21 C42 -172.9(6)
O2 C5 C21 N1 -171.1(5)
C12 C5 C21 N1 6.8(9)
N1 C15 C22 C42 -1.4(7)
C26 C15 C22 C42 -179.3(5)
C16 C20 C23 C31 -0.9(9)
C5 O2 B1 O1 -46.7(6)
C5 O2 B1 C9 -163.7(4)
C5 O2 B1 C14 72.8(5)
C13 O1 B1 O2 42.4(5)
C13 O1 B1 C9 158.7(4)
C13 O1 B1 C14 -75.6(5)
C39 C9 B1 O2 -175.1(5)
C19 C9 B1 O2 -0.9(7)
C39 C9 B1 O1 69.1(7)
C19 C9 B1 O1 -116.7(5)
C39 C9 B1 C14 -54.8(7)
C19 C9 B1 C14 119.4(6)
C50 C14 B1 O2 -148.4(5)
C37 C14 B1 O2 38.8(6)
C50 C14 B1 O1 -31.2(7)
C37 C14 B1 O1 156.0(5)
C50 C14 B1 C9 91.7(6)
C37 C14 B1 C9 -81.1(6)
N1 C15 C26 C34 -3.1(8)
C22 C15 C26 C34 174.5(6)
N1 C15 C26 C52 178.5(5)
C22 C15 C26 C52 -3.9(9)
C62 N3 C59 C67 -175.1(5)
C60 N3 C59 C67 -54.1(6)
C64 N3 C59 C67 63.4(7)
C62 N3 C60 C58 57.7(6)
C64 N3 C60 C58 178.8(5)
C59 N3 C60 C58 -60.0(6)
C63 C58 C60 N3 -178.8(5)
C20 C23 C31 C36 -0.7(9)
C20 C16 C33 C36 -0.8(8)
C6 C16 C33 C36 179.0(5)
C49 C17 C34 C26 2.5(9)
C52 C26 C34 C17 -3.9(9)
C15 C26 C34 C17 177.7(5)
C45 C24 C35 C19 -1.6(9)
C9 C19 C35 C24 2.0(9)
C23 C31 C36 C33 1.6(9)
C16 C33 C36 C31 -0.8(8)
C50 C14 C37 C41 0.4(9)
B1 C14 C37 C41 173.7(5)
C60 N3 C62 C68 74.0(12)
C64 N3 C62 C68 -43.3(13)
C59 N3 C62 C68 -164.7(12)
C60 N3 C62 C73 48.0(13)
C64 N3 C62 C73 -69.3(13)
C59 N3 C62 C73 169.3(12)
C19 C9 C39 C45 1.9(10)
B1 C9 C39 C45 176.5(6)
C60 C58 C63 C46 178.7(6)
C51 C27 C41 C37 1.5(10)
C14 C37 C41 C27 -1.5(10)
N1 C21 C42 C22 -1.2(7)
C5 C21 C42 C22 178.5(6)
C15 C22 C42 C21 1.6(7)
C62 N3 C64 C66 -59.3(7)
C60 N3 C64 C66 179.8(5)
C59 N3 C64 C66 58.5(7)
C35 C24 C45 C39 1.4(11)
C9 C39 C45 C24 -1.7(12)
C53 C61 C66 C64 179.0(6)
N3 C64 C66 C61 176.1(5)
C55 C65 C67 C59 -175.0(6)
N3 C59 C67 C65 -176.3(5)
C34 C17 C49 C54 1.4(10)
C37 C14 C50 C51 0.8(9)
B1 C14 C50 C51 -172.2(6)
C41 C27 C51 C50 -0.3(11)
C14 C50 C51 C27 -0.8(11)
C34 C26 C52 C54 1.5(10)
C15 C26 C52 C54 179.8(6)
C17 C49 C54 C52 -3.9(12)
C26 C52 C54 C49 2.4(12)
N3 C62 C68 C69 -173.9(13)
C73 C62 C68 C69 -87(3)
C62 C68 C69 C70 77.1(18)
C71 C72 C73 C62 -64(2)
C68 C62 C73 C72 86(3)
N3 C62 C73 C72 -170.4(16)
